data_7718642
loop_
_publ_author_name
'Mahawar, Pritam'
'Kelley, Steven P.'
'Walensky, Justin R.'

_publ_section_title
;
 Reactivity of a dithorium oxo complex from adventitious water.
;
_journal_issue 21
_journal_name_full 'Dalton transactions (Cambridge, England : 2003)'
_journal_page_first 8706
_journal_page_last 8711
_journal_paper_doi 10.1039/d5dt00855g
_journal_volume 54
_journal_year 2025
_chemical_formula_moiety 'C64 H82 N4 O Th2, 2(C4 H10 O)'
_chemical_formula_sum 'C72 H102 N4 O3 Th2'
_chemical_formula_weight 1535.65
_space_group_crystal_system triclinic
_space_group_IT_number 2
_space_group_name_Hall '-P 1'
_space_group_name_H-M_alt 'P -1'
_atom_sites_solution_hydrogens mixed
_atom_sites_solution_primary direct
_atom_sites_solution_secondary difmap
_audit_creation_date 2024-09-12
_audit_creation_method
;
Olex2 1.2
(compiled 2018.05.29 svn.r3508 for OlexSys, GUI svn.r5506)
;
_audit_update_record
;
2025-04-30 deposited with the CCDC.	2025-05-02 downloaded from the CCDC.
;
_cell_angle_alpha 86.192(2)
_cell_angle_beta 72.698(2)
_cell_angle_gamma 84.387(2)
_cell_formula_units_Z 2
_cell_length_a 13.1491(6)
_cell_length_b 14.3177(6)
_cell_length_c 17.8937(8)
_cell_measurement_reflns_used 9004
_cell_measurement_temperature 173.0
_cell_measurement_theta_max 29.29
_cell_measurement_theta_min 2.25
_cell_volume 3198.4(2)
_computing_cell_refinement 'Bruker Apex4 V.2022.1-1/SAINT V8.40B'
_computing_data_collection 'Bruker Apex4 V.2022.1-1'
_computing_data_reduction 'Bruker Apex4 V.2022.1-1/SAINT V8.40B'
_computing_molecular_graphics 'Olex2 (Dolomanov et al., 2009)'
_computing_publication_material 'Olex2 (Dolomanov et al., 2009)'
_computing_structure_refinement 'ShelXL (Sheldrick, 2015)'
_computing_structure_solution 'SHELXT 2014/5 (Sheldrick, 2014)'
_diffrn_ambient_temperature 173.0
_diffrn_measured_fraction_theta_full 0.998
_diffrn_measured_fraction_theta_max 0.998
_diffrn_measurement_device_type 'Bruker Photon II CMOS area detector'
_diffrn_measurement_method 'shutterless omega and phi scans'
_diffrn_radiation_monochromator 'mirror optics'
_diffrn_radiation_type MoK\a
_diffrn_radiation_wavelength 0.71073
_diffrn_reflns_av_R_equivalents 0.0425
_diffrn_reflns_av_unetI/netI 0.0386
_diffrn_reflns_Laue_measured_fraction_full 0.998
_diffrn_reflns_Laue_measured_fraction_max 0.998
_diffrn_reflns_limit_h_max 18
_diffrn_reflns_limit_h_min -16
_diffrn_reflns_limit_k_max 19
_diffrn_reflns_limit_k_min -19
_diffrn_reflns_limit_l_max 24
_diffrn_reflns_limit_l_min -24
_diffrn_reflns_number 94596
_diffrn_reflns_point_group_measured_fraction_full 0.998
_diffrn_reflns_point_group_measured_fraction_max 0.998
_diffrn_reflns_theta_full 25.242
_diffrn_reflns_theta_max 29.570
_diffrn_reflns_theta_min 2.732
_diffrn_source 'Incoatec IMuS microfocus Mo tube'
_diffrn_standards_number 0
_exptl_absorpt_coefficient_mu 4.694
_exptl_absorpt_correction_T_max 0.7459
_exptl_absorpt_correction_T_min 0.5835
_exptl_absorpt_correction_type multi-scan
_exptl_absorpt_process_details 'Bruker AXScale'
_exptl_crystal_colour green
_exptl_crystal_colour_primary green
_exptl_crystal_density_diffrn 1.595
_exptl_crystal_description plate
_exptl_crystal_F_000 1532
_exptl_crystal_size_max 0.12
_exptl_crystal_size_mid 0.12
_exptl_crystal_size_min 0.02
_refine_diff_density_max 4.443
_refine_diff_density_min -1.765
_refine_diff_density_rms 0.151
_refine_ls_extinction_method none
_refine_ls_goodness_of_fit_ref 1.066
_refine_ls_hydrogen_treatment mixed
_refine_ls_matrix_type full
_refine_ls_number_parameters 711
_refine_ls_number_reflns 17888
_refine_ls_number_restraints 2
_refine_ls_restrained_S_all 1.066
_refine_ls_R_factor_all 0.0704
_refine_ls_R_factor_gt 0.0390
_refine_ls_shift/su_max 0.002
_refine_ls_shift/su_mean 0.000
_refine_ls_structure_factor_coef Fsqd
_refine_ls_weighting_details 'w=1/[\s^2^(Fo^2^)+18.0759P] where P=(Fo^2^+2Fc^2^)/3'
_refine_ls_weighting_scheme calc
_refine_ls_wR_factor_gt 0.0676
_refine_ls_wR_factor_ref 0.0837
_reflns_Friedel_coverage 0.000
_reflns_number_gt 13019
_reflns_number_total 17888
_reflns_threshold_expression 'I > 2\s(I)'
_cod_data_source_file d5dt00855g2.cif
_cod_data_source_block 3
_cod_depositor_comments 'Adding full bibliography for 7718641--7718643.cif.'
_cod_database_code 7718642
_shelx_shelxl_version_number 2019/3
_shelx_space_group_comment
;
The symmetry employed for this shelxl refinement is uniquely defined
by the following loop, which should always be used as a source of
symmetry information in preference to the above space-group names.
They are only intended as comments.
;
_shelx_estimated_absorpt_t_max 0.912
_shelx_estimated_absorpt_t_min 0.603
_olex2_refinement_description
;
1. Fixed Uiso
 At 1.2 times of:
  All C(H) groups, {H64,H4,H2} of C64, All C(H,H) groups
 At 1.5 times of:
  {H28A,H28B,H28C} of C28, {H19A,H19B,H19C} of C19, {H29A,H29B,H29C} of C29,
  {H17A,H17B,H17C} of C17, {H18A,H18B,H18C} of C18, {H20A,H20B,H20C} of C20,
  {H38A,H38B,H38C} of C38, {H37A,H37B,H37C} of C37, {H30A,H30B,H30C} of C30,
  {H39A,H39B,H39C} of C39, {H26A,H26B,H26C} of C26, {H16A,H16B,H16C} of C16,
  {H27A,H27B,H27C} of C27, {H36A,H36B,H36C} of C36, {H40A,H40B,H40C} of C40,
  {H1SA,H1SB,H1SC} of C1S, {H9A,H9B,H9C} of C9, {H6A,H6B,H6C} of C6, {H7A,H7B,
  H7C} of C7, {H10A,H10B,H10C} of C10, {H8A,H8B,H8C} of C8, {H4SA,H4SB,H4SC} of
  C4S
2. Restrained distances
 N2-H2 = N4-H4
 0.92 with sigma of 0.02
3.a Secondary CH2 refined with riding coordinates:
 C2S(H2SA,H2SB), C3S(H3SA,H3SB)
3.b Aromatic/amide H refined with riding coordinates:
 C42(H42), C43(H43), C44(H44), C45(H45), C46(H46), C48(H48), C49(H49),
 C50(H50), C51(H51), C52(H52), C54(H54), C55(H55), C56(H56), C57(H57), C58(H58),
  C60(H60), C61(H61), C62(H62), C63(H63), C64(H64)
3.c Idealised Me refined with riding coordinates:
 C16(H16A,H16B,H16C), C19(H19A,H19B,H19C)
3.d Idealised Me refined as rotating group:
 C1S(H1SA,H1SB,H1SC), C4S(H4SA,H4SB,H4SC), C6(H6A,H6B,H6C), C7(H7A,H7B,H7C),
 C8(H8A,H8B,H8C), C9(H9A,H9B,H9C), C10(H10A,H10B,H10C), C17(H17A,H17B,H17C),
 C18(H18A,H18B,H18C), C20(H20A,H20B,H20C), C26(H26A,H26B,H26C), C27(H27A,H27B,
 H27C), C28(H28A,H28B,H28C), C29(H29A,H29B,H29C), C30(H30A,H30B,H30C), C36(H36A,
 H36B,H36C), C37(H37A,H37B,H37C), C38(H38A,H38B,H38C), C39(H39A,H39B,H39C),
 C40(H40A,H40B,H40C)
;
_olex2_submission_special_instructions 'No special instructions were received'

loop_
_space_group_symop_operation_xyz
'x, y, z'
'-x, -y, -z'

loop_
_atom_site_label
_atom_site_type_symbol
_atom_site_fract_x
_atom_site_fract_y
_atom_site_fract_z
_atom_site_U_iso_or_equiv
_atom_site_adp_type
_atom_site_occupancy
_atom_site_site_symmetry_order
_atom_site_calc_flag
_atom_site_refinement_flags_posn
_atom_site_refinement_flags_adp
_atom_site_refinement_flags_occupancy
_atom_site_disorder_assembly
_atom_site_disorder_group
Th1 Th 0.69272(2) 0.62418(2) 0.74141(2) 0.03118(5) Uani 1 1 d . . . . .
Th2 Th 0.48724(2) 0.89325(2) 0.75775(2) 0.03116(5) Uani 1 1 d . . . . .
O1 O 0.5957(3) 0.7623(2) 0.74745(18) 0.0328(7) Uani 1 1 d . . . . .
O1S O 0.0337(4) 1.1304(4) 0.7144(3) 0.0793(15) Uani 1 1 d . . . . .
N1 N 0.7208(3) 0.5203(3) 0.6385(2) 0.0371(10) Uani 1 1 d . . . . .
N2 N 0.6353(3) 0.5733(3) 0.6151(2) 0.0365(10) Uani 1 1 d D . . . .
N3 N 0.3469(3) 0.8092(3) 0.7531(2) 0.0349(9) Uani 1 1 d . . . . .
N4 N 0.2793(3) 0.8904(3) 0.7777(2) 0.0374(10) Uani 1 1 d D . . . .
C1 C 0.8845(4) 0.7078(4) 0.6555(3) 0.0365(11) Uani 1 1 d . . . . .
C1S C 0.0426(8) 1.0322(8) 0.6119(6) 0.112(3) Uani 1 1 d . . . . .
H1SA H 0.076034 1.083623 0.577233 0.169 Uiso 1 1 calc GR . . . .
H1SB H -0.002913 1.002290 0.587636 0.169 Uiso 1 1 calc GR . . . .
H1SC H 0.098219 0.985805 0.620670 0.169 Uiso 1 1 calc GR . . . .
C2 C 0.9227(4) 0.6125(4) 0.6593(3) 0.0366(11) Uani 1 1 d . . . . .
C2S C -0.0235(7) 1.0702(6) 0.6882(7) 0.097(3) Uani 1 1 d . . . . .
H2SA H -0.089816 1.104362 0.681882 0.117 Uiso 1 1 calc R . . . .
H2SB H -0.043873 1.017799 0.727268 0.117 Uiso 1 1 calc R . . . .
C3 C 0.9131(4) 0.5873(4) 0.7392(3) 0.0438(13) Uani 1 1 d . . . . .
C3S C -0.0261(8) 1.1768(7) 0.7853(6) 0.108(4) Uani 1 1 d . . . . .
H3SA H -0.052741 1.129536 0.827855 0.130 Uiso 1 1 calc R . . . .
H3SB H -0.088331 1.215743 0.776544 0.130 Uiso 1 1 calc R . . . .
C4 C 0.8728(4) 0.6688(5) 0.7844(3) 0.0476(15) Uani 1 1 d . . . . .
C4S C 0.0451(12) 1.2367(7) 0.8074(6) 0.135(5) Uani 1 1 d . . . . .
H4SA H 0.071614 1.282852 0.764754 0.203 Uiso 1 1 calc GR . . . .
H4SB H 0.105640 1.197421 0.817024 0.203 Uiso 1 1 calc GR . . . .
H4SC H 0.005217 1.269407 0.855022 0.203 Uiso 1 1 calc GR . . . .
C5 C 0.8567(4) 0.7436(4) 0.7315(3) 0.0393(12) Uani 1 1 d . . . . .
C6 C 0.8951(4) 0.7661(4) 0.5807(3) 0.0449(13) Uani 1 1 d . . . . .
H6A H 0.929287 0.726808 0.535737 0.067 Uiso 1 1 calc GR . . . .
H6B H 0.938756 0.818133 0.579400 0.067 Uiso 1 1 calc GR . . . .
H6C H 0.823982 0.791109 0.578274 0.067 Uiso 1 1 calc GR . . . .
C7 C 0.9829(4) 0.5567(4) 0.5903(3) 0.0420(13) Uani 1 1 d . . . . .
H7A H 1.017866 0.499416 0.607906 0.063 Uiso 1 1 calc GR . . . .
H7B H 1.037154 0.594098 0.554686 0.063 Uiso 1 1 calc GR . . . .
H7C H 0.933438 0.539737 0.562846 0.063 Uiso 1 1 calc GR . . . .
C8 C 0.9624(5) 0.4966(5) 0.7668(4) 0.0608(18) Uani 1 1 d . . . . .
H8A H 0.963153 0.502103 0.820952 0.091 Uiso 1 1 calc GR . . . .
H8B H 1.035764 0.484311 0.733088 0.091 Uiso 1 1 calc GR . . . .
H8C H 0.920237 0.444796 0.764289 0.091 Uiso 1 1 calc GR . . . .
C9 C 0.8716(6) 0.6809(6) 0.8677(4) 0.067(2) Uani 1 1 d . . . . .
H9A H 0.803453 0.713718 0.896196 0.100 Uiso 1 1 calc GR . . . .
H9B H 0.930463 0.717797 0.867919 0.100 Uiso 1 1 calc GR . . . .
H9C H 0.879991 0.619125 0.893224 0.100 Uiso 1 1 calc GR . . . .
C10 C 0.8311(5) 0.8456(5) 0.7493(3) 0.0529(15) Uani 1 1 d . . . . .
H10A H 0.755690 0.863314 0.753706 0.079 Uiso 1 1 calc GR . . . .
H10B H 0.876121 0.883574 0.706971 0.079 Uiso 1 1 calc GR . . . .
H10C H 0.844759 0.856686 0.798778 0.079 Uiso 1 1 calc GR . . . .
C11 C 0.6671(5) 0.4926(5) 0.8778(4) 0.0561(18) Uani 1 1 d . . . . .
C12 C 0.6426(5) 0.4395(4) 0.8242(3) 0.0492(15) Uani 1 1 d . . . . .
C13 C 0.5472(4) 0.4825(4) 0.8107(3) 0.0411(12) Uani 1 1 d . . . . .
C14 C 0.5124(4) 0.5613(4) 0.8576(3) 0.0432(13) Uani 1 1 d . . . . .
C15 C 0.5885(5) 0.5688(5) 0.8995(3) 0.0516(16) Uani 1 1 d . . . . .
C16 C 0.7463(6) 0.4588(7) 0.9233(4) 0.089(3) Uani 1 1 d . . . . .
H16A H 0.810395 0.427338 0.887909 0.133 Uiso 1 1 calc R . . . .
H16B H 0.713151 0.414670 0.965769 0.133 Uiso 1 1 calc R . . . .
H16C H 0.766088 0.512730 0.945320 0.133 Uiso 1 1 calc R . . . .
C17 C 0.6908(5) 0.3426(5) 0.8010(4) 0.069(2) Uani 1 1 d . . . . .
H17A H 0.656072 0.296655 0.841288 0.103 Uiso 1 1 calc GR . . . .
H17B H 0.767417 0.338364 0.795738 0.103 Uiso 1 1 calc GR . . . .
H17C H 0.680354 0.329399 0.750862 0.103 Uiso 1 1 calc GR . . . .
C18 C 0.4859(5) 0.4394(4) 0.7648(4) 0.0499(14) Uani 1 1 d . . . . .
H18A H 0.432574 0.486526 0.753623 0.075 Uiso 1 1 calc GR . . . .
H18B H 0.449801 0.386427 0.795479 0.075 Uiso 1 1 calc GR . . . .
H18C H 0.535323 0.416992 0.715472 0.075 Uiso 1 1 calc GR . . . .
C19 C 0.4093(5) 0.6204(5) 0.8698(3) 0.0531(15) Uani 1 1 d . . . . .
H19A H 0.417587 0.683137 0.884925 0.080 Uiso 1 1 calc R . . . .
H19B H 0.353418 0.591306 0.911284 0.080 Uiso 1 1 calc R . . . .
H19C H 0.389253 0.625714 0.821009 0.080 Uiso 1 1 calc R . . . .
C20 C 0.5725(6) 0.6260(5) 0.9704(4) 0.070(2) Uani 1 1 d . . . . .
H20A H 0.641936 0.642130 0.973166 0.105 Uiso 1 1 calc GR . . . .
H20B H 0.537566 0.589407 1.017748 0.105 Uiso 1 1 calc GR . . . .
H20C H 0.527438 0.683728 0.966317 0.105 Uiso 1 1 calc GR . . . .
C21 C 0.4326(5) 0.9151(5) 0.9245(3) 0.0509(16) Uani 1 1 d . . . . .
C22 C 0.3820(5) 0.9979(5) 0.9010(3) 0.0505(15) Uani 1 1 d . . . . .
C23 C 0.4609(5) 1.0570(5) 0.8588(3) 0.0504(15) Uani 1 1 d . . . . .
C24 C 0.5622(5) 1.0101(5) 0.8545(3) 0.0473(14) Uani 1 1 d . . . . .
C25 C 0.5451(5) 0.9227(5) 0.8959(3) 0.0466(14) Uani 1 1 d . . . . .
C26 C 0.3788(6) 0.8427(5) 0.9845(3) 0.065(2) Uani 1 1 d . . . . .
H26A H 0.303313 0.863897 1.007088 0.098 Uiso 1 1 calc GR . . . .
H26B H 0.413791 0.834237 1.026122 0.098 Uiso 1 1 calc GR . . . .
H26C H 0.384482 0.782864 0.959393 0.098 Uiso 1 1 calc GR . . . .
C27 C 0.2646(5) 1.0312(6) 0.9310(4) 0.068(2) Uani 1 1 d . . . . .
H27A H 0.239631 1.058496 0.887271 0.102 Uiso 1 1 calc GR . . . .
H27B H 0.254755 1.078721 0.970054 0.102 Uiso 1 1 calc GR . . . .
H27C H 0.223438 0.977826 0.955110 0.102 Uiso 1 1 calc GR . . . .
C28 C 0.4341(6) 1.1600(5) 0.8440(4) 0.0640(18) Uani 1 1 d . . . . .
H28A H 0.399835 1.189769 0.894099 0.096 Uiso 1 1 calc GR . . . .
H28B H 0.385271 1.167443 0.811596 0.096 Uiso 1 1 calc GR . . . .
H28C H 0.499812 1.189841 0.816766 0.096 Uiso 1 1 calc GR . . . .
C29 C 0.6683(5) 1.0521(5) 0.8225(4) 0.0558(16) Uani 1 1 d . . . . .
H29A H 0.715619 1.028381 0.853905 0.084 Uiso 1 1 calc GR . . . .
H29B H 0.657131 1.120706 0.824670 0.084 Uiso 1 1 calc GR . . . .
H29C H 0.701117 1.034598 0.767982 0.084 Uiso 1 1 calc GR . . . .
C30 C 0.6282(5) 0.8568(5) 0.9180(3) 0.0568(17) Uani 1 1 d . . . . .
H30A H 0.601373 0.836608 0.973254 0.085 Uiso 1 1 calc GR . . . .
H30B H 0.693441 0.888800 0.909752 0.085 Uiso 1 1 calc GR . . . .
H30C H 0.644139 0.801789 0.885369 0.085 Uiso 1 1 calc GR . . . .
C31 C 0.5313(4) 1.0568(4) 0.6506(3) 0.0370(11) Uani 1 1 d . . . . .
C32 C 0.4339(4) 1.0285(4) 0.6447(3) 0.0374(11) Uani 1 1 d . . . . .
C33 C 0.4574(4) 0.9407(4) 0.6077(3) 0.0385(12) Uani 1 1 d . . . . .
C34 C 0.5671(4) 0.9145(4) 0.5938(3) 0.0380(12) Uani 1 1 d . . . . .
C35 C 0.6133(4) 0.9855(4) 0.6208(3) 0.0349(11) Uani 1 1 d . . . . .
C36 C 0.5524(5) 1.1558(4) 0.6616(3) 0.0506(15) Uani 1 1 d . . . . .
H36A H 0.484768 1.191445 0.687057 0.076 Uiso 1 1 calc GR . . . .
H36B H 0.585789 1.185749 0.610441 0.076 Uiso 1 1 calc GR . . . .
H36C H 0.600394 1.154546 0.694435 0.076 Uiso 1 1 calc GR . . . .
C37 C 0.3294(5) 1.0879(4) 0.6641(4) 0.0524(15) Uani 1 1 d . . . . .
H37A H 0.276617 1.056244 0.648471 0.079 Uiso 1 1 calc GR . . . .
H37B H 0.339513 1.148951 0.635950 0.079 Uiso 1 1 calc GR . . . .
H37C H 0.303994 1.097240 0.720654 0.079 Uiso 1 1 calc GR . . . .
C38 C 0.3823(5) 0.8936(5) 0.5753(3) 0.0534(16) Uani 1 1 d . . . . .
H38A H 0.400471 0.825619 0.575414 0.080 Uiso 1 1 calc GR . . . .
H38B H 0.389170 0.917581 0.521611 0.080 Uiso 1 1 calc GR . . . .
H38C H 0.308558 0.907227 0.608007 0.080 Uiso 1 1 calc GR . . . .
C39 C 0.6268(6) 0.8306(4) 0.5499(3) 0.0530(16) Uani 1 1 d . . . . .
H39A H 0.646477 0.783592 0.586662 0.080 Uiso 1 1 calc GR . . . .
H39B H 0.691597 0.849870 0.510653 0.080 Uiso 1 1 calc GR . . . .
H39C H 0.581309 0.803599 0.523862 0.080 Uiso 1 1 calc GR . . . .
C40 C 0.7309(4) 0.9963(4) 0.6026(3) 0.0478(14) Uani 1 1 d . . . . .
H40A H 0.766686 0.938066 0.617746 0.072 Uiso 1 1 calc GR . . . .
H40B H 0.741504 1.048211 0.631817 0.072 Uiso 1 1 calc GR . . . .
H40C H 0.761081 1.009769 0.546291 0.072 Uiso 1 1 calc GR . . . .
C41 C 0.7529(4) 0.4319(4) 0.6067(3) 0.0361(11) Uani 1 1 d . . . . .
C42 C 0.7073(4) 0.3911(4) 0.5568(3) 0.0430(13) Uani 1 1 d . . . . .
H42 H 0.650144 0.424446 0.541514 0.052 Uiso 1 1 calc R . . . .
C43 C 0.7452(5) 0.3020(4) 0.5295(4) 0.0528(15) Uani 1 1 d . . . . .
H43 H 0.713228 0.275051 0.495770 0.063 Uiso 1 1 calc R . . . .
C44 C 0.8282(5) 0.2518(4) 0.5502(4) 0.0592(18) Uani 1 1 d . . . . .
H44 H 0.853799 0.191011 0.530948 0.071 Uiso 1 1 calc R . . . .
C45 C 0.8732(5) 0.2917(4) 0.5993(4) 0.0565(17) Uani 1 1 d . . . . .
H45 H 0.930268 0.257603 0.614253 0.068 Uiso 1 1 calc R . . . .
C46 C 0.8377(4) 0.3792(4) 0.6271(3) 0.0451(13) Uani 1 1 d . . . . .
H46 H 0.870680 0.404998 0.660742 0.054 Uiso 1 1 calc R . . . .
C47 C 0.6572(4) 0.6017(3) 0.5341(3) 0.0344(11) Uani 1 1 d . . . . .
C48 C 0.5736(4) 0.6141(4) 0.5007(3) 0.0416(12) Uani 1 1 d . . . . .
H48 H 0.503150 0.602895 0.531522 0.050 Uiso 1 1 calc R . . . .
C49 C 0.5928(5) 0.6428(4) 0.4228(4) 0.0480(14) Uani 1 1 d . . . . .
H49 H 0.535514 0.650600 0.400156 0.058 Uiso 1 1 calc R . . . .
C50 C 0.6940(6) 0.6599(4) 0.3782(4) 0.0525(15) Uani 1 1 d . . . . .
H50 H 0.706790 0.679922 0.324710 0.063 Uiso 1 1 calc R . . . .
C51 C 0.7774(5) 0.6480(4) 0.4108(3) 0.0491(14) Uani 1 1 d . . . . .
H51 H 0.847480 0.660229 0.379852 0.059 Uiso 1 1 calc R . . . .
C52 C 0.7590(4) 0.6182(4) 0.4889(3) 0.0391(12) Uani 1 1 d . . . . .
H52 H 0.816738 0.609295 0.511026 0.047 Uiso 1 1 calc R . . . .
C53 C 0.3010(4) 0.7412(4) 0.7198(3) 0.0315(10) Uani 1 1 d . . . . .
C54 C 0.3653(4) 0.6610(4) 0.6909(3) 0.0388(12) Uani 1 1 d . . . . .
H54 H 0.437241 0.653815 0.692578 0.047 Uiso 1 1 calc R . . . .
C55 C 0.3259(4) 0.5915(4) 0.6599(3) 0.0451(13) Uani 1 1 d . . . . .
H55 H 0.370448 0.536498 0.641318 0.054 Uiso 1 1 calc R . . . .
C56 C 0.2216(5) 0.6015(4) 0.6556(3) 0.0475(14) Uani 1 1 d . . . . .
H56 H 0.194227 0.553765 0.634508 0.057 Uiso 1 1 calc R . . . .
C57 C 0.1593(4) 0.6813(4) 0.6822(3) 0.0462(14) Uani 1 1 d . . . . .
H57 H 0.088342 0.688947 0.678646 0.055 Uiso 1 1 calc R . . . .
C58 C 0.1963(4) 0.7511(4) 0.7142(3) 0.0394(12) Uani 1 1 d . . . . .
H58 H 0.150999 0.805820 0.732440 0.047 Uiso 1 1 calc R . . . .
C59 C 0.1841(4) 0.8798(4) 0.8426(3) 0.0393(12) Uani 1 1 d . . . . .
C60 C 0.1801(5) 0.8053(5) 0.8959(3) 0.0493(14) Uani 1 1 d . . . . .
H60 H 0.239479 0.759932 0.889789 0.059 Uiso 1 1 calc R . . . .
C61 C 0.0886(5) 0.7969(5) 0.9589(4) 0.0609(18) Uani 1 1 d . . . . .
H61 H 0.086149 0.746137 0.996202 0.073 Uiso 1 1 calc R . . . .
C62 C 0.0020(5) 0.8611(5) 0.9675(4) 0.0643(19) Uani 1 1 d . . . . .
H62 H -0.060308 0.854901 1.010588 0.077 Uiso 1 1 calc R . . . .
C63 C 0.0056(5) 0.9347(5) 0.9134(4) 0.0578(17) Uani 1 1 d . . . . .
H63 H -0.054611 0.979011 0.918948 0.069 Uiso 1 1 calc R . . . .
C64 C 0.0966(4) 0.9444(4) 0.8508(3) 0.0452(13) Uani 1 1 d . . . . .
H64 H 0.098844 0.995291 0.813655 0.054 Uiso 1 1 calc R . . . .
H4 H 0.263(5) 0.924(4) 0.738(2) 0.054 Uiso 1 1 d DR . . . .
H2 H 0.574(3) 0.542(4) 0.630(3) 0.054 Uiso 1 1 d DR . . . .

loop_
_atom_site_aniso_label
_atom_site_aniso_U_11
_atom_site_aniso_U_22
_atom_site_aniso_U_33
_atom_site_aniso_U_23
_atom_site_aniso_U_13
_atom_site_aniso_U_12
Th1 0.02505(9) 0.04338(11) 0.02630(9) 0.00901(7) -0.00878(7) -0.01163(7)
Th2 0.02808(9) 0.04364(11) 0.02218(8) -0.00413(7) -0.00535(7) -0.00939(8)
O1 0.0292(17) 0.046(2) 0.0249(15) 0.0030(14) -0.0087(13) -0.0119(15)
O1S 0.060(3) 0.082(4) 0.083(4) 0.014(3) -0.004(3) -0.010(3)
N1 0.030(2) 0.044(3) 0.039(2) 0.0064(19) -0.0125(18) -0.0079(19)
N2 0.029(2) 0.047(3) 0.035(2) 0.0012(19) -0.0106(18) -0.0053(19)
N3 0.0214(19) 0.046(3) 0.030(2) 0.0017(18) 0.0014(16) -0.0003(18)
N4 0.035(2) 0.046(3) 0.029(2) -0.0044(19) -0.0032(18) -0.010(2)
C1 0.021(2) 0.050(3) 0.038(3) 0.008(2) -0.006(2) -0.013(2)
C1S 0.099(8) 0.135(10) 0.112(8) -0.018(7) -0.034(7) -0.029(7)
C2 0.022(2) 0.048(3) 0.041(3) 0.009(2) -0.012(2) -0.012(2)
C2S 0.072(6) 0.082(6) 0.151(10) 0.048(6) -0.058(6) -0.028(5)
C3 0.030(3) 0.059(4) 0.047(3) 0.014(3) -0.018(2) -0.014(3)
C3S 0.097(7) 0.081(7) 0.110(8) 0.026(6) 0.008(6) 0.031(6)
C4 0.029(3) 0.077(4) 0.044(3) 0.023(3) -0.021(2) -0.024(3)
C4S 0.225(15) 0.084(7) 0.071(6) -0.001(5) -0.007(8) -0.003(9)
C5 0.028(3) 0.053(3) 0.041(3) 0.003(2) -0.014(2) -0.015(2)
C6 0.038(3) 0.052(3) 0.042(3) 0.011(3) -0.009(2) -0.010(3)
C7 0.028(3) 0.045(3) 0.051(3) 0.012(3) -0.011(2) -0.008(2)
C8 0.049(4) 0.073(5) 0.068(4) 0.030(4) -0.033(3) -0.016(3)
C9 0.066(4) 0.100(6) 0.046(4) 0.014(4) -0.032(3) -0.030(4)
C10 0.050(4) 0.068(4) 0.043(3) -0.001(3) -0.013(3) -0.019(3)
C11 0.047(3) 0.082(5) 0.043(3) 0.037(3) -0.021(3) -0.026(3)
C12 0.039(3) 0.057(4) 0.045(3) 0.024(3) -0.006(3) -0.013(3)
C13 0.033(3) 0.049(3) 0.038(3) 0.014(2) -0.005(2) -0.014(2)
C14 0.036(3) 0.058(4) 0.031(3) 0.016(2) -0.001(2) -0.018(3)
C15 0.050(4) 0.073(4) 0.031(3) 0.025(3) -0.010(3) -0.029(3)
C16 0.066(5) 0.136(8) 0.069(5) 0.063(5) -0.032(4) -0.040(5)
C17 0.055(4) 0.065(4) 0.071(5) 0.038(4) -0.005(3) -0.006(3)
C18 0.046(3) 0.053(4) 0.053(3) 0.009(3) -0.016(3) -0.019(3)
C19 0.043(3) 0.065(4) 0.041(3) 0.002(3) 0.003(3) -0.010(3)
C20 0.084(5) 0.092(5) 0.039(3) 0.019(3) -0.019(3) -0.044(4)
C21 0.052(3) 0.079(5) 0.022(2) -0.016(3) -0.004(2) -0.017(3)
C22 0.046(3) 0.075(4) 0.031(3) -0.023(3) -0.006(2) -0.007(3)
C23 0.054(4) 0.066(4) 0.033(3) -0.020(3) -0.010(3) -0.010(3)
C24 0.045(3) 0.067(4) 0.033(3) -0.019(3) -0.011(2) -0.013(3)
C25 0.050(3) 0.068(4) 0.025(2) -0.008(3) -0.012(2) -0.015(3)
C26 0.063(4) 0.096(5) 0.030(3) -0.013(3) 0.004(3) -0.024(4)
C27 0.053(4) 0.096(6) 0.053(4) -0.039(4) -0.004(3) -0.006(4)
C28 0.071(5) 0.074(5) 0.046(4) -0.019(3) -0.013(3) -0.004(4)
C29 0.054(4) 0.067(4) 0.049(3) -0.016(3) -0.012(3) -0.017(3)
C30 0.060(4) 0.080(5) 0.036(3) 0.004(3) -0.020(3) -0.021(4)
C31 0.038(3) 0.043(3) 0.027(2) -0.002(2) -0.004(2) -0.009(2)
C32 0.035(3) 0.046(3) 0.031(3) 0.004(2) -0.009(2) -0.005(2)
C33 0.045(3) 0.046(3) 0.025(2) 0.004(2) -0.010(2) -0.013(2)
C34 0.049(3) 0.041(3) 0.020(2) 0.003(2) -0.004(2) -0.007(2)
C35 0.033(3) 0.040(3) 0.028(2) 0.001(2) -0.003(2) -0.009(2)
C36 0.060(4) 0.042(3) 0.045(3) -0.004(3) -0.004(3) -0.012(3)
C37 0.048(3) 0.058(4) 0.049(3) 0.006(3) -0.013(3) -0.004(3)
C38 0.066(4) 0.069(4) 0.035(3) 0.007(3) -0.024(3) -0.029(3)
C39 0.076(4) 0.044(3) 0.032(3) -0.004(2) -0.007(3) -0.003(3)
C40 0.036(3) 0.055(4) 0.048(3) 0.001(3) -0.007(3) -0.004(3)
C41 0.028(2) 0.038(3) 0.039(3) 0.010(2) -0.006(2) -0.010(2)
C42 0.037(3) 0.042(3) 0.048(3) 0.004(2) -0.007(2) -0.009(2)
C43 0.048(3) 0.048(4) 0.054(4) 0.002(3) 0.001(3) -0.016(3)
C44 0.050(4) 0.039(3) 0.070(4) 0.003(3) 0.009(3) -0.005(3)
C45 0.042(3) 0.042(3) 0.072(4) 0.020(3) -0.003(3) 0.001(3)
C46 0.036(3) 0.046(3) 0.049(3) 0.016(3) -0.009(2) -0.010(2)
C47 0.032(3) 0.034(3) 0.037(3) 0.000(2) -0.010(2) -0.001(2)
C48 0.035(3) 0.044(3) 0.049(3) 0.000(2) -0.018(2) -0.004(2)
C49 0.057(4) 0.045(3) 0.051(3) -0.002(3) -0.032(3) -0.002(3)
C50 0.074(4) 0.042(3) 0.042(3) 0.004(3) -0.021(3) 0.002(3)
C51 0.048(3) 0.049(3) 0.043(3) 0.007(3) -0.006(3) 0.003(3)
C52 0.032(3) 0.045(3) 0.040(3) 0.003(2) -0.010(2) -0.002(2)
C53 0.026(2) 0.041(3) 0.027(2) 0.001(2) -0.0045(18) -0.012(2)
C54 0.027(2) 0.049(3) 0.040(3) -0.008(2) -0.007(2) -0.006(2)
C55 0.040(3) 0.042(3) 0.054(3) -0.011(3) -0.012(3) -0.007(2)
C56 0.041(3) 0.052(4) 0.054(3) -0.008(3) -0.015(3) -0.017(3)
C57 0.030(3) 0.061(4) 0.049(3) -0.005(3) -0.010(2) -0.016(3)
C58 0.026(2) 0.050(3) 0.041(3) -0.006(2) -0.006(2) -0.004(2)
C59 0.035(3) 0.048(3) 0.031(3) -0.012(2) -0.001(2) -0.007(2)
C60 0.040(3) 0.064(4) 0.035(3) -0.008(3) 0.001(2) 0.002(3)
C61 0.058(4) 0.072(5) 0.038(3) -0.001(3) 0.006(3) 0.000(3)
C62 0.047(4) 0.079(5) 0.049(4) -0.009(3) 0.012(3) 0.002(3)
C63 0.041(3) 0.065(4) 0.058(4) -0.017(3) 0.001(3) 0.004(3)
C64 0.037(3) 0.048(3) 0.045(3) -0.010(3) -0.004(2) 0.003(2)

loop_
_atom_type_symbol
_atom_type_description
_atom_type_scat_dispersion_real
_atom_type_scat_dispersion_imag
_atom_type_scat_source
C C 0.0033 0.0016 'International Tables Vol C Tables 4.2.6.8 and 6.1.1.4'
H H 0.0000 0.0000 'International Tables Vol C Tables 4.2.6.8 and 6.1.1.4'
N N 0.0061 0.0033 'International Tables Vol C Tables 4.2.6.8 and 6.1.1.4'
O O 0.0106 0.0060 'International Tables Vol C Tables 4.2.6.8 and 6.1.1.4'
Th Th -7.2400 8.8979 'International Tables Vol C Tables 4.2.6.8 and 6.1.1.4'

loop_
_geom_angle_atom_site_label_1
_geom_angle_atom_site_label_2
_geom_angle_atom_site_label_3
_geom_angle
_geom_angle_site_symmetry_1
_geom_angle_site_symmetry_3
_geom_angle_publ_flag
O1 Th1 N1 123.22(13) . . ?
O1 Th1 N2 92.29(12) . . ?
O1 Th1 C1 91.83(14) . . ?
O1 Th1 C2 119.96(13) . . ?
O1 Th1 C3 128.55(15) . . ?
O1 Th1 C4 102.80(16) . . ?
O1 Th1 C5 81.47(14) . . ?
O1 Th1 C11 122.08(17) . . ?
O1 Th1 C13 107.47(14) . . ?
O1 Th1 C14 85.26(15) . . ?
O1 Th1 C15 93.88(17) . . ?
N1 Th1 N2 31.72(13) . . ?
N1 Th1 C1 89.04(15) . . ?
N1 Th1 C2 73.50(15) . . ?
N1 Th1 C3 90.30(16) . . ?
N1 Th1 C4 118.28(17) . . ?
N1 Th1 C5 117.17(15) . . ?
N1 Th1 C11 101.55(18) . . ?
N1 Th1 C13 76.94(15) . . ?
N1 Th1 C14 104.03(16) . . ?
N1 Th1 C15 121.16(17) . . ?
N2 Th1 C1 97.48(14) . . ?
N2 Th1 C2 94.63(14) . . ?
N2 Th1 C3 118.17(15) . . ?
N2 Th1 C4 141.53(15) . . ?
N2 Th1 C5 124.44(14) . . ?
N2 Th1 C11 118.73(17) . . ?
N2 Th1 C13 77.93(14) . . ?
N2 Th1 C14 96.34(15) . . ?
N2 Th1 C15 123.81(15) . . ?
C1 Th1 C2 28.13(15) . . ?
C1 Th1 C3 46.89(15) . . ?
C1 Th1 C11 126.37(16) . . ?
C1 Th1 C13 160.22(16) . . ?
C2 Th1 C11 105.75(16) . . ?
C3 Th1 C2 28.28(14) . . ?
C3 Th1 C11 80.28(16) . . ?
C3 Th1 C13 118.32(16) . . ?
C4 Th1 C1 47.59(15) . . ?
C4 Th1 C2 47.20(16) . . ?
C4 Th1 C3 28.93(18) . . ?
C4 Th1 C5 29.05(15) . . ?
C4 Th1 C11 82.65(16) . . ?
C4 Th1 C13 128.33(15) . . ?
C4 Th1 C15 90.62(16) . . ?
C5 Th1 C1 28.78(15) . . ?
C5 Th1 C2 46.86(16) . . ?
C5 Th1 C3 47.30(17) . . ?
C5 Th1 C11 110.71(16) . . ?
C5 Th1 C13 156.30(15) . . ?
C5 Th1 C15 111.70(16) . . ?
C13 Th1 C2 132.31(16) . . ?
C13 Th1 C11 45.80(16) . . ?
C14 Th1 C1 165.98(16) . . ?
C14 Th1 C2 152.02(16) . . ?
C14 Th1 C3 126.60(16) . . ?
C14 Th1 C4 119.77(16) . . ?
C14 Th1 C5 137.33(16) . . ?
C14 Th1 C11 46.69(17) . . ?
C14 Th1 C13 28.51(16) . . ?
C14 Th1 C15 29.22(16) . . ?
C15 Th1 C1 137.95(16) . . ?
C15 Th1 C2 128.36(16) . . ?
C15 Th1 C3 100.25(17) . . ?
C15 Th1 C11 28.27(19) . . ?
C15 Th1 C13 47.10(17) . . ?
O1 Th2 N3 91.09(13) . . ?
O1 Th2 N4 122.10(13) . . ?
O1 Th2 C21 99.47(17) . . ?
O1 Th2 C22 127.12(16) . . ?
O1 Th2 C24 103.86(15) . . ?
O1 Th2 C25 85.93(16) . . ?
O1 Th2 C31 123.97(13) . . ?
O1 Th2 C32 133.68(13) . . ?
O1 Th2 C33 108.01(14) . . ?
O1 Th2 C34 86.55(14) . . ?
O1 Th2 C35 95.64(13) . . ?
N3 Th2 N4 31.90(14) . . ?
N3 Th2 C21 99.72(15) . . ?
N3 Th2 C22 99.71(15) . . ?
N3 Th2 C24 144.56(15) . . ?
N3 Th2 C25 125.48(15) . . ?
N3 Th2 C31 116.69(15) . . ?
N3 Th2 C32 88.79(15) . . ?
N3 Th2 C33 74.73(14) . . ?
N3 Th2 C34 93.68(15) . . ?
N3 Th2 C35 120.83(14) . . ?
N4 Th2 C21 86.74(15) . . ?
N4 Th2 C22 74.91(15) . . ?
N4 Th2 C24 119.95(15) . . ?
N4 Th2 C25 115.39(15) . . ?
N4 Th2 C31 99.77(14) . . ?
N4 Th2 C32 73.19(14) . . ?
N4 Th2 C33 74.14(14) . . ?
N4 Th2 C34 101.62(15) . . ?
N4 Th2 C35 118.62(14) . . ?
C21 Th2 C22 27.79(18) . . ?
C21 Th2 C24 46.69(17) . . ?
C21 Th2 C31 119.97(17) . . ?
C21 Th2 C32 126.17(18) . . ?
C24 Th2 C22 45.84(16) . . ?
C24 Th2 C31 81.30(16) . . ?
C25 Th2 C21 28.76(16) . . ?
C25 Th2 C22 46.19(18) . . ?
C25 Th2 C24 28.30(17) . . ?
C25 Th2 C31 109.50(16) . . ?
C25 Th2 C32 129.86(17) . . ?
C31 Th2 C22 96.67(17) . . ?
C32 Th2 C22 98.41(17) . . ?
C32 Th2 C24 102.57(17) . . ?
C32 Th2 C31 28.20(14) . . ?
C33 Th2 C21 151.95(18) . . ?
C33 Th2 C22 124.81(18) . . ?
C33 Th2 C24 127.85(17) . . ?
C33 Th2 C25 156.14(17) . . ?
C33 Th2 C31 46.66(15) . . ?
C33 Th2 C32 28.64(15) . . ?
C34 Th2 C21 165.16(17) . . ?
C34 Th2 C22 143.01(18) . . ?
C34 Th2 C24 118.78(16) . . ?
C34 Th2 C25 140.19(16) . . ?
C34 Th2 C31 46.92(15) . . ?
C34 Th2 C32 47.29(15) . . ?
C34 Th2 C33 28.71(15) . . ?
C34 Th2 C35 28.93(15) . . ?
C35 Th2 C21 136.29(16) . . ?
C35 Th2 C22 120.64(17) . . ?
C35 Th2 C24 89.91(16) . . ?
C35 Th2 C25 113.63(16) . . ?
C35 Th2 C31 28.42(14) . . ?
C35 Th2 C32 47.17(15) . . ?
C35 Th2 C33 47.33(15) . . ?
Th2 O1 Th1 175.24(16) . . ?
C2S O1S C3S 114.3(8) . . ?
N2 N1 Th1 88.9(3) . . ?
C41 N1 Th1 151.2(3) . . ?
C41 N1 N2 116.0(4) . . ?
Th1 N2 H2 112(4) . . ?
N1 N2 Th1 59.4(2) . . ?
N1 N2 H2 111(4) . . ?
C47 N2 Th1 136.6(3) . . ?
C47 N2 N1 116.9(4) . . ?
C47 N2 H2 109(4) . . ?
N4 N3 Th2 87.1(3) . . ?
N4 N3 C53 114.5(4) . . ?
C53 N3 Th2 152.9(3) . . ?
Th2 N4 H4 109(4) . . ?
N3 N4 Th2 61.0(2) . . ?
N3 N4 C59 117.4(4) . . ?
N3 N4 H4 113(4) . . ?
C59 N4 Th2 137.1(3) . . ?
C59 N4 H4 110(4) . . ?
C2 C1 Th1 78.8(3) . . ?
C2 C1 C5 108.7(5) . . ?
C2 C1 C6 124.7(5) . . ?
C5 C1 Th1 74.6(3) . . ?
C5 C1 C6 125.4(5) . . ?
C6 C1 Th1 123.3(3) . . ?
H1SA C1S H1SB 109.5 . . ?
H1SA C1S H1SC 109.5 . . ?
H1SB C1S H1SC 109.5 . . ?
C2S C1S H1SA 109.5 . . ?
C2S C1S H1SB 109.5 . . ?
C2S C1S H1SC 109.5 . . ?
C1 C2 Th1 73.0(3) . . ?
C1 C2 C3 107.6(5) . . ?
C1 C2 C7 124.8(5) . . ?
C3 C2 Th1 73.8(3) . . ?
C3 C2 C7 126.5(5) . . ?
C7 C2 Th1 128.6(3) . . ?
O1S C2S C1S 109.8(8) . . ?
O1S C2S H2SA 109.7 . . ?
O1S C2S H2SB 109.7 . . ?
C1S C2S H2SA 109.7 . . ?
C1S C2S H2SB 109.7 . . ?
H2SA C2S H2SB 108.2 . . ?
C2 C3 Th1 78.0(3) . . ?
C2 C3 C4 108.4(5) . . ?
C2 C3 C8 124.1(6) . . ?
C4 C3 Th1 73.7(3) . . ?
C4 C3 C8 126.0(5) . . ?
C8 C3 Th1 125.7(4) . . ?
O1S C3S H3SA 110.0 . . ?
O1S C3S H3SB 110.0 . . ?
O1S C3S C4S 108.6(8) . . ?
H3SA C3S H3SB 108.4 . . ?
C4S C3S H3SA 110.0 . . ?
C4S C3S H3SB 110.0 . . ?
C3 C4 Th1 77.3(3) . . ?
C3 C4 C9 126.8(6) . . ?
C5 C4 Th1 75.5(3) . . ?
C5 C4 C3 107.2(5) . . ?
C5 C4 C9 124.6(6) . . ?
C9 C4 Th1 123.8(4) . . ?
C3S C4S H4SA 109.5 . . ?
C3S C4S H4SB 109.5 . . ?
C3S C4S H4SC 109.5 . . ?
H4SA C4S H4SB 109.5 . . ?
H4SA C4S H4SC 109.5 . . ?
H4SB C4S H4SC 109.5 . . ?
C1 C5 Th1 76.6(3) . . ?
C1 C5 C4 108.1(5) . . ?
C1 C5 C10 124.6(5) . . ?
C4 C5 Th1 75.4(3) . . ?
C4 C5 C10 126.7(5) . . ?
C10 C5 Th1 121.2(4) . . ?
C1 C6 H6A 109.5 . . ?
C1 C6 H6B 109.5 . . ?
C1 C6 H6C 109.5 . . ?
H6A C6 H6B 109.5 . . ?
H6A C6 H6C 109.5 . . ?
H6B C6 H6C 109.5 . . ?
C2 C7 H7A 109.5 . . ?
C2 C7 H7B 109.5 . . ?
C2 C7 H7C 109.5 . . ?
H7A C7 H7B 109.5 . . ?
H7A C7 H7C 109.5 . . ?
H7B C7 H7C 109.5 . . ?
C3 C8 H8A 109.5 . . ?
C3 C8 H8B 109.5 . . ?
C3 C8 H8C 109.5 . . ?
H8A C8 H8B 109.5 . . ?
H8A C8 H8C 109.5 . . ?
H8B C8 H8C 109.5 . . ?
C4 C9 H9A 109.5 . . ?
C4 C9 H9B 109.5 . . ?
C4 C9 H9C 109.5 . . ?
H9A C9 H9B 109.5 . . ?
H9A C9 H9C 109.5 . . ?
H9B C9 H9C 109.5 . . ?
C5 C10 H10A 109.5 . . ?
C5 C10 H10B 109.5 . . ?
C5 C10 H10C 109.5 . . ?
H10A C10 H10B 109.5 . . ?
H10A C10 H10C 109.5 . . ?
H10B C10 H10C 109.5 . . ?
C12 C11 Th1 77.9(3) . . ?
C12 C11 C15 109.5(5) . . ?
C12 C11 C16 124.3(7) . . ?
C15 C11 Th1 72.4(3) . . ?
C15 C11 C16 124.0(7) . . ?
C16 C11 Th1 129.6(4) . . ?
C11 C12 Th1 74.9(3) . . ?
C11 C12 C13 107.5(6) . . ?
C11 C12 C17 125.6(6) . . ?
C13 C12 Th1 72.5(3) . . ?
C13 C12 C17 125.2(6) . . ?
C17 C12 Th1 129.9(4) . . ?
C12 C13 Th1 79.5(3) . . ?
C12 C13 C18 124.0(6) . . ?
C14 C13 Th1 73.4(3) . . ?
C14 C13 C12 108.5(5) . . ?
C14 C13 C18 126.7(5) . . ?
C18 C13 Th1 121.7(3) . . ?
C13 C14 Th1 78.1(3) . . ?
C13 C14 C15 107.6(5) . . ?
C13 C14 C19 127.0(5) . . ?
C15 C14 Th1 76.3(3) . . ?
C15 C14 C19 125.1(6) . . ?
C19 C14 Th1 117.3(3) . . ?
C11 C15 Th1 79.4(3) . . ?
C11 C15 C14 106.8(6) . . ?
C11 C15 C20 124.2(6) . . ?
C14 C15 Th1 74.5(3) . . ?
C14 C15 C20 126.6(6) . . ?
C20 C15 Th1 126.1(4) . . ?
C11 C16 H16A 109.5 . . ?
C11 C16 H16B 109.5 . . ?
C11 C16 H16C 109.5 . . ?
H16A C16 H16B 109.5 . . ?
H16A C16 H16C 109.5 . . ?
H16B C16 H16C 109.5 . . ?
C12 C17 H17A 109.5 . . ?
C12 C17 H17B 109.5 . . ?
C12 C17 H17C 109.5 . . ?
H17A C17 H17B 109.5 . . ?
H17A C17 H17C 109.5 . . ?
H17B C17 H17C 109.5 . . ?
C13 C18 H18A 109.5 . . ?
C13 C18 H18B 109.5 . . ?
C13 C18 H18C 109.5 . . ?
H18A C18 H18B 109.5 . . ?
H18A C18 H18C 109.5 . . ?
H18B C18 H18C 109.5 . . ?
C14 C19 H19A 109.5 . . ?
C14 C19 H19B 109.5 . . ?
C14 C19 H19C 109.5 . . ?
H19A C19 H19B 109.5 . . ?
H19A C19 H19C 109.5 . . ?
H19B C19 H19C 109.5 . . ?
C15 C20 H20A 109.5 . . ?
C15 C20 H20B 109.5 . . ?
C15 C20 H20C 109.5 . . ?
H20A C20 H20B 109.5 . . ?
H20A C20 H20C 109.5 . . ?
H20B C20 H20C 109.5 . . ?
C22 C21 Th2 78.8(3) . . ?
C22 C21 C25 107.5(6) . . ?
C22 C21 C26 125.7(6) . . ?
C25 C21 Th2 74.7(3) . . ?
C25 C21 C26 125.3(6) . . ?
C26 C21 Th2 123.5(4) . . ?
C21 C22 Th2 73.4(3) . . ?
C21 C22 C23 108.7(6) . . ?
C21 C22 C27 126.7(6) . . ?
C23 C22 Th2 77.6(3) . . ?
C23 C22 C27 123.0(7) . . ?
C27 C22 Th2 126.6(4) . . ?
C22 C23 Th2 75.0(3) . . ?
C22 C23 C24 108.1(6) . . ?
C22 C23 C28 121.6(6) . . ?
C24 C23 Th2 73.3(3) . . ?
C24 C23 C28 128.1(6) . . ?
C28 C23 Th2 130.9(4) . . ?
C23 C24 Th2 79.0(3) . . ?
C23 C24 C29 125.8(6) . . ?
C25 C24 Th2 73.8(3) . . ?
C25 C24 C23 107.7(5) . . ?
C25 C24 C29 125.9(6) . . ?
C29 C24 Th2 120.5(3) . . ?
C21 C25 Th2 76.5(3) . . ?
C21 C25 C30 125.0(6) . . ?
C24 C25 Th2 77.9(3) . . ?
C24 C25 C21 108.0(6) . . ?
C24 C25 C30 126.2(5) . . ?
C30 C25 Th2 119.8(4) . . ?
C21 C26 H26A 109.5 . . ?
C21 C26 H26B 109.5 . . ?
C21 C26 H26C 109.5 . . ?
H26A C26 H26B 109.5 . . ?
H26A C26 H26C 109.5 . . ?
H26B C26 H26C 109.5 . . ?
C22 C27 H27A 109.5 . . ?
C22 C27 H27B 109.5 . . ?
C22 C27 H27C 109.5 . . ?
H27A C27 H27B 109.5 . . ?
H27A C27 H27C 109.5 . . ?
H27B C27 H27C 109.5 . . ?
C23 C28 H28A 109.5 . . ?
C23 C28 H28B 109.5 . . ?
C23 C28 H28C 109.5 . . ?
H28A C28 H28B 109.5 . . ?
H28A C28 H28C 109.5 . . ?
H28B C28 H28C 109.5 . . ?
C24 C29 H29A 109.5 . . ?
C24 C29 H29B 109.5 . . ?
C24 C29 H29C 109.5 . . ?
H29A C29 H29B 109.5 . . ?
H29A C29 H29C 109.5 . . ?
H29B C29 H29C 109.5 . . ?
C25 C30 H30A 109.5 . . ?
C25 C30 H30B 109.5 . . ?
C25 C30 H30C 109.5 . . ?
H30A C30 H30B 109.5 . . ?
H30A C30 H30C 109.5 . . ?
H30B C30 H30C 109.5 . . ?
C32 C31 Th2 75.1(3) . . ?
C32 C31 C36 125.5(5) . . ?
C35 C31 Th2 72.9(3) . . ?
C35 C31 C32 108.4(5) . . ?
C35 C31 C36 123.5(5) . . ?
C36 C31 Th2 132.6(4) . . ?
C31 C32 Th2 76.7(3) . . ?
C31 C32 C33 107.3(5) . . ?
C31 C32 C37 125.1(5) . . ?
C33 C32 Th2 74.1(3) . . ?
C33 C32 C37 127.1(5) . . ?
C37 C32 Th2 121.5(3) . . ?
C32 C33 Th2 77.3(3) . . ?
C32 C33 C38 125.4(5) . . ?
C34 C33 Th2 73.9(3) . . ?
C34 C33 C32 108.2(5) . . ?
C34 C33 C38 125.5(5) . . ?
C38 C33 Th2 123.7(3) . . ?
C33 C34 Th2 77.4(3) . . ?
C33 C34 C35 108.5(5) . . ?
C33 C34 C39 125.5(5) . . ?
C35 C34 Th2 76.7(3) . . ?
C35 C34 C39 125.7(5) . . ?
C39 C34 Th2 117.5(3) . . ?
C31 C35 Th2 78.7(3) . . ?
C31 C35 C40 124.6(5) . . ?
C34 C35 Th2 74.4(3) . . ?
C34 C35 C31 107.6(5) . . ?
C34 C35 C40 126.0(5) . . ?
C40 C35 Th2 125.0(4) . . ?
C31 C36 H36A 109.5 . . ?
C31 C36 H36B 109.5 . . ?
C31 C36 H36C 109.5 . . ?
H36A C36 H36B 109.5 . . ?
H36A C36 H36C 109.5 . . ?
H36B C36 H36C 109.5 . . ?
C32 C37 H37A 109.5 . . ?
C32 C37 H37B 109.5 . . ?
C32 C37 H37C 109.5 . . ?
H37A C37 H37B 109.5 . . ?
H37A C37 H37C 109.5 . . ?
H37B C37 H37C 109.5 . . ?
C33 C38 H38A 109.5 . . ?
C33 C38 H38B 109.5 . . ?
C33 C38 H38C 109.5 . . ?
H38A C38 H38B 109.5 . . ?
H38A C38 H38C 109.5 . . ?
H38B C38 H38C 109.5 . . ?
C34 C39 H39A 109.5 . . ?
C34 C39 H39B 109.5 . . ?
C34 C39 H39C 109.5 . . ?
H39A C39 H39B 109.5 . . ?
H39A C39 H39C 109.5 . . ?
H39B C39 H39C 109.5 . . ?
C35 C40 H40A 109.5 . . ?
C35 C40 H40B 109.5 . . ?
C35 C40 H40C 109.5 . . ?
H40A C40 H40B 109.5 . . ?
H40A C40 H40C 109.5 . . ?
H40B C40 H40C 109.5 . . ?
N1 C41 C42 125.4(5) . . ?
N1 C41 C46 117.3(5) . . ?
C42 C41 C46 117.3(5) . . ?
C41 C42 H42 119.9 . . ?
C43 C42 C41 120.3(6) . . ?
C43 C42 H42 119.9 . . ?
C42 C43 H43 119.3 . . ?
C44 C43 C42 121.4(6) . . ?
C44 C43 H43 119.3 . . ?
C43 C44 H44 120.8 . . ?
C45 C44 C43 118.5(6) . . ?
C45 C44 H44 120.8 . . ?
C44 C45 H45 119.3 . . ?
C46 C45 C44 121.5(6) . . ?
C46 C45 H45 119.3 . . ?
C41 C46 H46 119.5 . . ?
C45 C46 C41 121.1(6) . . ?
C45 C46 H46 119.5 . . ?
C48 C47 N2 119.3(5) . . ?
C52 C47 N2 121.3(5) . . ?
C52 C47 C48 119.4(5) . . ?
C47 C48 H48 119.9 . . ?
C49 C48 C47 120.2(5) . . ?
C49 C48 H48 119.9 . . ?
C48 C49 H49 119.9 . . ?
C50 C49 C48 120.2(5) . . ?
C50 C49 H49 119.9 . . ?
C49 C50 H50 120.0 . . ?
C49 C50 C51 120.0(6) . . ?
C51 C50 H50 120.0 . . ?
C50 C51 H51 119.9 . . ?
C50 C51 C52 120.2(6) . . ?
C52 C51 H51 119.9 . . ?
C47 C52 C51 119.9(5) . . ?
C47 C52 H52 120.0 . . ?
C51 C52 H52 120.0 . . ?
C54 C53 N3 117.4(4) . . ?
C54 C53 C58 118.2(5) . . ?
C58 C53 N3 124.3(5) . . ?
C53 C54 H54 119.6 . . ?
C55 C54 C53 120.7(5) . . ?
C55 C54 H54 119.6 . . ?
C54 C55 H55 119.7 . . ?
C54 C55 C56 120.5(5) . . ?
C56 C55 H55 119.7 . . ?
C55 C56 H56 120.7 . . ?
C57 C56 C55 118.7(5) . . ?
C57 C56 H56 120.7 . . ?
C56 C57 H57 119.0 . . ?
C56 C57 C58 122.0(5) . . ?
C58 C57 H57 119.0 . . ?
C53 C58 H58 120.1 . . ?
C57 C58 C53 119.9(5) . . ?
C57 C58 H58 120.1 . . ?
C60 C59 N4 120.2(5) . . ?
C60 C59 C64 119.9(5) . . ?
C64 C59 N4 119.8(5) . . ?
C59 C60 H60 120.2 . . ?
C59 C60 C61 119.6(6) . . ?
C61 C60 H60 120.2 . . ?
C60 C61 H61 119.7 . . ?
C62 C61 C60 120.6(6) . . ?
C62 C61 H61 119.7 . . ?
C61 C62 H62 120.2 . . ?
C61 C62 C63 119.7(6) . . ?
C63 C62 H62 120.2 . . ?
C62 C63 H63 119.8 . . ?
C62 C63 C64 120.3(6) . . ?
C64 C63 H63 119.8 . . ?
C59 C64 C63 119.9(6) . . ?
C59 C64 H64 120.1 . . ?
C63 C64 H64 120.1 . . ?

loop_
_geom_bond_atom_site_label_1
_geom_bond_atom_site_label_2
_geom_bond_distance
_geom_bond_site_symmetry_2
_geom_bond_publ_flag
Th1 O1 2.236(4) . ?
Th1 N1 2.364(5) . ?
Th1 N2 2.747(4) . ?
Th1 C1 2.864(5) . ?
Th1 C2 2.937(5) . ?
Th1 C3 2.883(5) . ?
Th1 C4 2.837(5) . ?
Th1 C5 2.839(5) . ?
Th1 C11 2.939(5) . ?
Th1 C13 2.886(5) . ?
Th1 C14 2.827(5) . ?
Th1 C15 2.850(5) . ?
Th2 O1 2.225(4) . ?
Th2 N3 2.324(4) . ?
Th2 N4 2.654(4) . ?
Th2 C21 2.885(5) . ?
Th2 C22 2.954(5) . ?
Th2 C24 2.914(5) . ?
Th2 C25 2.862(5) . ?
Th2 C31 2.916(5) . ?
Th2 C32 2.897(5) . ?
Th2 C33 2.856(5) . ?
Th2 C34 2.813(5) . ?
Th2 C35 2.842(5) . ?
O1S C2S 1.385(10) . ?
O1S C3S 1.444(11) . ?
N1 N2 1.445(6) . ?
N1 C41 1.397(7) . ?
N2 C47 1.431(6) . ?
N2 H2 0.916(19) . ?
N3 N4 1.404(6) . ?
N3 C53 1.440(6) . ?
N4 C59 1.444(6) . ?
N4 H4 0.908(19) . ?
C1 C2 1.412(7) . ?
C1 C5 1.417(7) . ?
C1 C6 1.506(7) . ?
C1S H1SA 0.9800 . ?
C1S H1SB 0.9800 . ?
C1S H1SC 0.9800 . ?
C1S C2S 1.488(13) . ?
C2 C3 1.423(7) . ?
C2 C7 1.489(8) . ?
C2S H2SA 0.9900 . ?
C2S H2SB 0.9900 . ?
C3 C4 1.430(9) . ?
C3 C8 1.513(8) . ?
C3S H3SA 0.9900 . ?
C3S H3SB 0.9900 . ?
C3S C4S 1.481(15) . ?
C4 C5 1.424(8) . ?
C4 C9 1.508(8) . ?
C4S H4SA 0.9800 . ?
C4S H4SB 0.9800 . ?
C4S H4SC 0.9800 . ?
C5 C10 1.500(8) . ?
C6 H6A 0.9800 . ?
C6 H6B 0.9800 . ?
C6 H6C 0.9800 . ?
C7 H7A 0.9800 . ?
C7 H7B 0.9800 . ?
C7 H7C 0.9800 . ?
C8 H8A 0.9800 . ?
C8 H8B 0.9800 . ?
C8 H8C 0.9800 . ?
C9 H9A 0.9800 . ?
C9 H9B 0.9800 . ?
C9 H9C 0.9800 . ?
C10 H10A 0.9800 . ?
C10 H10B 0.9800 . ?
C10 H10C 0.9800 . ?
C11 C12 1.389(9) . ?
C11 C15 1.417(10) . ?
C11 C16 1.528(9) . ?
C12 C13 1.421(8) . ?
C12 C17 1.499(9) . ?
C13 C14 1.408(8) . ?
C13 C18 1.505(8) . ?
C14 C15 1.432(8) . ?
C14 C19 1.492(8) . ?
C15 C20 1.506(9) . ?
C16 H16A 0.9800 . ?
C16 H16B 0.9800 . ?
C16 H16C 0.9800 . ?
C17 H17A 0.9800 . ?
C17 H17B 0.9800 . ?
C17 H17C 0.9800 . ?
C18 H18A 0.9800 . ?
C18 H18B 0.9800 . ?
C18 H18C 0.9800 . ?
C19 H19A 0.9800 . ?
C19 H19B 0.9800 . ?
C19 H19C 0.9800 . ?
C20 H20A 0.9800 . ?
C20 H20B 0.9800 . ?
C20 H20C 0.9800 . ?
C21 C22 1.404(9) . ?
C21 C25 1.427(8) . ?
C21 C26 1.507(9) . ?
C22 C23 1.409(9) . ?
C22 C27 1.515(9) . ?
C23 C24 1.415(9) . ?
C23 C28 1.507(9) . ?
C24 C25 1.413(9) . ?
C24 C29 1.511(8) . ?
C25 C30 1.499(9) . ?
C26 H26A 0.9800 . ?
C26 H26B 0.9800 . ?
C26 H26C 0.9800 . ?
C27 H27A 0.9800 . ?
C27 H27B 0.9800 . ?
C27 H27C 0.9800 . ?
C28 H28A 0.9800 . ?
C28 H28B 0.9800 . ?
C28 H28C 0.9800 . ?
C29 H29A 0.9800 . ?
C29 H29B 0.9800 . ?
C29 H29C 0.9800 . ?
C30 H30A 0.9800 . ?
C30 H30B 0.9800 . ?
C30 H30C 0.9800 . ?
C31 C32 1.416(7) . ?
C31 C35 1.415(7) . ?
C31 C36 1.506(7) . ?
C32 C33 1.423(7) . ?
C32 C37 1.503(8) . ?
C33 C34 1.406(8) . ?
C33 C38 1.512(7) . ?
C34 C35 1.413(7) . ?
C34 C39 1.500(7) . ?
C35 C40 1.504(7) . ?
C36 H36A 0.9800 . ?
C36 H36B 0.9800 . ?
C36 H36C 0.9800 . ?
C37 H37A 0.9800 . ?
C37 H37B 0.9800 . ?
C37 H37C 0.9800 . ?
C38 H38A 0.9800 . ?
C38 H38B 0.9800 . ?
C38 H38C 0.9800 . ?
C39 H39A 0.9800 . ?
C39 H39B 0.9800 . ?
C39 H39C 0.9800 . ?
C40 H40A 0.9800 . ?
C40 H40B 0.9800 . ?
C40 H40C 0.9800 . ?
C41 C42 1.398(8) . ?
C41 C46 1.409(7) . ?
C42 H42 0.9500 . ?
C42 C43 1.389(8) . ?
C43 H43 0.9500 . ?
C43 C44 1.377(9) . ?
C44 H44 0.9500 . ?
C44 C45 1.376(10) . ?
C45 H45 0.9500 . ?
C45 C46 1.366(9) . ?
C46 H46 0.9500 . ?
C47 C48 1.390(7) . ?
C47 C52 1.377(7) . ?
C48 H48 0.9500 . ?
C48 C49 1.382(8) . ?
C49 H49 0.9500 . ?
C49 C50 1.369(9) . ?
C50 H50 0.9500 . ?
C50 C51 1.380(9) . ?
C51 H51 0.9500 . ?
C51 C52 1.390(7) . ?
C52 H52 0.9500 . ?
C53 C54 1.389(7) . ?
C53 C58 1.401(7) . ?
C54 H54 0.9500 . ?
C54 C55 1.384(7) . ?
C55 H55 0.9500 . ?
C55 C56 1.389(8) . ?
C56 H56 0.9500 . ?
C56 C57 1.363(8) . ?
C57 H57 0.9500 . ?
C57 C58 1.379(8) . ?
C58 H58 0.9500 . ?
C59 C60 1.378(8) . ?
C59 C64 1.382(8) . ?
C60 H60 0.9500 . ?
C60 C61 1.391(8) . ?
C61 H61 0.9500 . ?
C61 C62 1.370(9) . ?
C62 H62 0.9500 . ?
C62 C63 1.378(9) . ?
C63 H63 0.9500 . ?
C63 C64 1.385(8) . ?
C64 H64 0.9500 . ?
